data_7226548
loop_
_publ_author_name
'Fei, Fei'
'An, Haiyan'
'Xu, Tieqi'
'Meng, Changgong'

_publ_section_title
;
 Syntheses, structures and catalytic properties of organic--inorganic
 hybrid materials constructed from Evans&#x2212;Showell-type
 polyoxometalates and zinc-organic coordination units
;
_journal_name_full 'RSC Adv.'
_journal_paper_doi 10.1039/C6RA14894H
_journal_year 2016
_chemical_formula_sum 'C26 H48 Co2 Mo10 N4 O44 Zn'
_chemical_formula_weight 2263.31
_chemical_name_systematic
;
 ?
;
_space_group_crystal_system monoclinic
_space_group_IT_number 14
_space_group_name_Hall '-P 2yn'
_space_group_name_H-M_alt 'P 1 21/n 1'
_symmetry_space_group_name_Hall '-P 2yn'
_symmetry_space_group_name_H-M 'P 1 21/n 1'
_atom_sites_solution_hydrogens geom
_audit_creation_method SHELXL-2014
_audit_update_record
;
2016-09-10 deposited with the CCDC.
2016-09-13 downloaded from the CCDC.
;
_cell_angle_alpha 90
_cell_angle_beta 107.8990(10)
_cell_angle_gamma 90
_cell_formula_units_Z 4
_cell_length_a 18.9648(16)
_cell_length_b 12.2090(10)
_cell_length_c 26.576(2)
_cell_measurement_reflns_used 31741
_cell_measurement_temperature 296(2)
_cell_measurement_theta_max 27.60
_cell_measurement_theta_min 2.94
_cell_volume 5855.6(8)
_computing_structure_refinement 'SHELXL-2014 (Sheldrick, 2014)'
_diffrn_ambient_temperature 296(2)
_diffrn_measured_fraction_theta_full 0.995
_diffrn_measured_fraction_theta_max 0.988
_diffrn_measurement_device_type 'Bruker Smart Apex CCD'
_diffrn_radiation_type MoK\a
_diffrn_radiation_wavelength 0.71073
_diffrn_reflns_av_R_equivalents 0.0375
_diffrn_reflns_av_unetI/netI 0.0492
_diffrn_reflns_Laue_measured_fraction_full 0.995
_diffrn_reflns_Laue_measured_fraction_max 0.988
_diffrn_reflns_limit_h_max 24
_diffrn_reflns_limit_h_min -24
_diffrn_reflns_limit_k_max 9
_diffrn_reflns_limit_k_min -15
_diffrn_reflns_limit_l_max 34
_diffrn_reflns_limit_l_min -34
_diffrn_reflns_number 31741
_diffrn_reflns_point_group_measured_fraction_full 0.995
_diffrn_reflns_point_group_measured_fraction_max 0.988
_diffrn_reflns_theta_full 25.242
_diffrn_reflns_theta_max 27.601
_diffrn_reflns_theta_min 2.936
_exptl_absorpt_coefficient_mu 3.123
_exptl_crystal_density_diffrn 2.567
_exptl_crystal_description block
_exptl_crystal_F_000 4352
_refine_diff_density_max 0.982
_refine_diff_density_min -1.098
_refine_diff_density_rms 0.166
_refine_ls_extinction_method none
_refine_ls_goodness_of_fit_ref 0.983
_refine_ls_hydrogen_treatment constr
_refine_ls_matrix_type full
_refine_ls_number_parameters 794
_refine_ls_number_reflns 13407
_refine_ls_number_restraints 12
_refine_ls_restrained_S_all 0.983
_refine_ls_R_factor_all 0.0587
_refine_ls_R_factor_gt 0.0374
_refine_ls_shift/su_max 0.001
_refine_ls_shift/su_mean 0.000
_refine_ls_structure_factor_coef Fsqd
_refine_ls_weighting_details 'w=1/[\s^2^(Fo^2^)+(0.0489P)^2^+5.5987P] where P=(Fo^2^+2Fc^2^)/3'
_refine_ls_weighting_scheme calc
_refine_ls_wR_factor_gt 0.0879
_refine_ls_wR_factor_ref 0.1004
_reflns_Friedel_coverage 0.000
_reflns_number_gt 9907
_reflns_number_total 13407
_reflns_threshold_expression 'I > 2\s(I)'
_cod_data_source_file c6ra14894h2.cif
_cod_data_source_block compound3
_cod_original_cell_volume 5855.6(9)
_cod_database_code 7226548
_shelx_space_group_comment
;
The symmetry employed for this shelxl refinement is uniquely defined
by the following loop, which should always be used as a source of
symmetry information in preference to the above space-group names.
They are only intended as comments.
;
_shelxl_version_number 2014-3

loop_
_space_group_symop_operation_xyz
'x, y, z'
'-x+1/2, y+1/2, -z+1/2'
'-x, -y, -z'
'x-1/2, -y-1/2, z-1/2'

loop_
_atom_site_label
_atom_site_type_symbol
_atom_site_fract_x
_atom_site_fract_y
_atom_site_fract_z
_atom_site_U_iso_or_equiv
_atom_site_adp_type
_atom_site_occupancy
_atom_site_site_symmetry_order
_atom_site_calc_flag
_atom_site_refinement_flags_posn
_atom_site_refinement_flags_adp
_atom_site_refinement_flags_occupancy
_atom_site_disorder_assembly
_atom_site_disorder_group
Mo1 Mo 0.61964(2) 0.91377(4) 0.27352(2) 0.01683(10) Uani 1 1 d . . . . .
Mo2 Mo 0.78323(2) 0.90540(4) 0.36371(2) 0.02129(11) Uani 1 1 d . . . . .
Mo3 Mo 0.40713(2) 0.93761(4) 0.29561(2) 0.02075(10) Uani 1 1 d . . . . .
Mo4 Mo 0.63207(2) 0.54682(4) 0.28224(2) 0.01718(10) Uani 1 1 d . . . . .
Mo5 Mo 0.46627(3) 0.55340(4) 0.19562(2) 0.02248(11) Uani 1 1 d . . . . .
Mo6 Mo 0.57222(2) 0.91566(4) 0.38533(2) 0.01769(10) Uani 1 1 d . . . . .
Mo7 Mo 0.82120(3) 0.71024(4) 0.45539(2) 0.02421(11) Uani 1 1 d . . . . .
Mo8 Mo 0.52643(2) 0.55099(4) 0.36374(2) 0.01904(10) Uani 1 1 d . . . . .
Mo9 Mo 0.69192(3) 0.52367(4) 0.45145(2) 0.02299(11) Uani 1 1 d . . . . .
Mo10 Mo 0.34836(2) 0.74791(4) 0.20368(2) 0.02118(11) Uani 1 1 d . . . . .
Co1 Co 0.65709(4) 0.72334(5) 0.36390(3) 0.01579(14) Uani 1 1 d . . . . .
Co2 Co 0.51777(4) 0.73879(5) 0.28929(3) 0.01534(14) Uani 1 1 d . . . . .
Zn1 Zn 0.62151(4) 1.22911(5) 0.27862(3) 0.02688(15) Uani 1 1 d . . . . .
O1 O 0.6876(2) 0.3886(3) 0.43300(16) 0.0346(10) Uani 1 1 d . . . . .
O2 O 0.4405(2) 0.5929(3) 0.36543(15) 0.0294(9) Uani 1 1 d . . . . .
O3 O 0.8380(2) 0.7302(4) 0.52158(16) 0.0390(10) Uani 1 1 d . . . . .
O4 O 0.5189(2) 0.4124(3) 0.35430(15) 0.0306(9) Uani 1 1 d . . . . .
O5 O 0.64444(19) 0.5681(3) 0.35881(13) 0.0203(8) Uani 1 1 d . . . . .
O6 O 0.6035(2) 0.8765(3) 0.45047(14) 0.0273(9) Uani 1 1 d . . . . .
O7 O 0.5873(2) 1.0542(3) 0.38598(15) 0.0290(9) Uani 1 1 d . . . . .
O8 O 0.3234(2) 0.9350(3) 0.30745(15) 0.0329(10) Uani 1 1 d . . . . .
O9 O 0.4621(2) 0.4152(3) 0.20531(18) 0.0363(10) Uani 1 1 d . . . . .
O10 O 0.3773(2) 0.8968(3) 0.22287(14) 0.0242(8) Uani 1 1 d . . . . .
O11 O 0.6272(2) 0.4063(3) 0.28532(14) 0.0258(8) Uani 1 1 d . . . . .
O12 O 0.4253(2) 1.0730(3) 0.28868(16) 0.0330(9) Uani 1 1 d . . . . .
O13 O 0.7773(2) 1.0442(3) 0.37006(16) 0.0319(9) Uani 1 1 d . . . . .
O14 O 0.6211(2) 1.0547(3) 0.27770(14) 0.0248(8) Uani 1 1 d . . . . .
O15 O 0.55851(18) 0.7328(3) 0.36249(13) 0.0175(7) Uani 1 1 d . . . . .
O16 O 0.7209(2) 0.5732(3) 0.28173(15) 0.0263(8) Uani 1 1 d . . . . .
O17 O 0.52863(18) 0.8945(3) 0.29515(13) 0.0170(7) Uani 1 1 d . . . . .
O18 O 0.66088(18) 0.8799(3) 0.36245(13) 0.0175(7) Uani 1 1 d . . . . .
O19 O 0.8667(2) 0.8823(4) 0.35402(16) 0.0350(10) Uani 1 1 d . . . . .
O20 O 0.7106(2) 0.5222(4) 0.51835(15) 0.0378(10) Uani 1 1 d . . . . .
O21 O 0.5848(2) 0.8834(3) 0.20795(14) 0.0272(9) Uani 1 1 d . . . . .
O22 O 0.41770(18) 0.7555(3) 0.29208(13) 0.0198(8) Uani 1 1 d . . . . .
O23 O 0.47189(19) 0.7346(3) 0.21270(13) 0.0197(7) Uani 1 1 d . . . . .
O24 O 0.7867(2) 0.5605(3) 0.44516(15) 0.0268(9) Uani 1 1 d . . . . .
O25 O 0.9058(2) 0.6910(4) 0.44650(17) 0.0375(10) Uani 1 1 d . . . . .
O26 O 0.69538(19) 0.7064(3) 0.44032(13) 0.0215(8) Uani 1 1 d . . . . .
O27 O 0.76068(19) 0.7227(3) 0.36663(13) 0.0201(8) Uani 1 1 d . . . . .
O28 O 0.8036(2) 0.8654(3) 0.43610(14) 0.0257(8) Uani 1 1 d . . . . .
O29 O 0.72280(19) 0.8869(3) 0.28946(14) 0.0211(8) Uani 1 1 d . . . . .
O30 O 0.61683(18) 0.7299(3) 0.28991(13) 0.0174(7) Uani 1 1 d . . . . .
O31 O 0.5861(2) 0.5569(3) 0.43447(13) 0.0234(8) Uani 1 1 d . . . . .
O32 O 0.3180(2) 0.7651(4) 0.13710(15) 0.0377(10) Uani 1 1 d . . . . .
O33 O 0.2688(2) 0.7383(3) 0.22200(15) 0.0308(9) Uani 1 1 d . . . . .
O34 O 0.3759(2) 0.5946(3) 0.21005(15) 0.0248(8) Uani 1 1 d . . . . .
O36 O 0.46771(19) 0.9137(3) 0.36870(14) 0.0233(8) Uani 1 1 d . . . . .
O37 O 0.51730(19) 0.5824(3) 0.28795(13) 0.0197(8) Uani 1 1 d . . . . .
O39 O 0.5734(2) 0.5708(3) 0.21224(14) 0.0229(8) Uani 1 1 d . . . . .
O40 O 0.4422(2) 0.5705(4) 0.12880(16) 0.0400(11) Uani 1 1 d . . . . .
N1 N 0.1350(3) 0.8375(6) 0.1325(2) 0.0520(17) Uani 1 1 d . . . . .
H1B H 0.1651 0.8683 0.1598 0.062 Uiso 1 1 calc R U . . .
N2 N -0.2738(5) 0.4785(8) -0.0177(4) 0.093(3) Uani 1 1 d . . . . .
H2B H -0.2995 0.4317 -0.0066 0.112 Uiso 1 1 calc R U . . .
N3 N 0.2865(3) 1.2056(6) 0.1932(2) 0.0507(17) Uani 1 1 d . . . . .
H3B H 0.2681 1.2285 0.2171 0.061 Uiso 1 1 calc R U . . .
N4 N 0.6526(3) 0.7494(5) 0.1233(2) 0.0443(14) Uani 1 1 d . . . . .
H4B H 0.6886 0.7042 0.1355 0.053 Uiso 1 1 calc R U . . .
C1 C -0.2592(7) 0.5729(12) 0.0068(5) 0.110(4) Uani 1 1 d . . . . .
H1A H -0.2761 0.5869 0.0355 0.132 Uiso 1 1 calc R U . . .
C2 C -0.2515(7) 0.4506(9) -0.0589(4) 0.098(4) Uani 1 1 d . . . . .
H2A H -0.2635 0.3836 -0.0760 0.118 Uiso 1 1 calc R U . . .
C3 C -0.2078(6) 0.5309(8) -0.0748(3) 0.074(3) Uani 1 1 d . . . . .
H3A H -0.1890 0.5162 -0.1026 0.089 Uiso 1 1 calc R U . . .
C4 C -0.2215(6) 0.6465(9) -0.0086(3) 0.081(3) Uani 1 1 d . . . . .
H4A H -0.2131 0.7137 0.0087 0.098 Uiso 1 1 calc R U . . .
C5 C -0.1936(4) 0.6289(6) -0.0492(2) 0.0429(17) Uani 1 1 d . . . . .
C6 C -0.0868(5) 0.7650(7) -0.0218(4) 0.082(3) Uani 1 1 d . . . . .
H6A H -0.0686 0.8289 -0.0356 0.098 Uiso 1 1 calc R U . . .
H6B H -0.1059 0.7900 0.0062 0.098 Uiso 1 1 calc R U . . .
C7 C -0.1520(4) 0.7156(8) -0.0666(3) 0.071(3) Uani 1 1 d . . . . .
H7A H -0.1860 0.7741 -0.0828 0.085 Uiso 1 1 calc R U . . .
H7B H -0.1326 0.6856 -0.0935 0.085 Uiso 1 1 calc R U . . .
C8 C 0.3291(4) 1.2735(7) 0.1757(3) 0.067(3) Uani 1 1 d . . . . .
H8A H 0.3388 1.3441 0.1892 0.080 Uiso 1 1 calc R U . . .
C9 C -0.0253(4) 0.6934(7) 0.0012(3) 0.057(2) Uani 1 1 d . . . . .
H9A H -0.0038 0.6719 -0.0261 0.068 Uiso 1 1 calc R U . . .
H9B H -0.0435 0.6276 0.0135 0.068 Uiso 1 1 calc R U . . .
C10 C 0.0586(4) 0.6916(6) 0.0956(3) 0.059(2) Uani 1 1 d . . . . .
H10A H 0.0396 0.6231 0.0996 0.071 Uiso 1 1 calc R U . . .
C11 C 0.1167(4) 0.8897(6) 0.0873(3) 0.0496(18) Uani 1 1 d . . . . .
H11A H 0.1375 0.9578 0.0849 0.059 Uiso 1 1 calc R U . . .
C12 C 0.2716(5) 1.1044(7) 0.1751(3) 0.059(2) Uani 1 1 d . . . . .
H12A H 0.2411 1.0599 0.1879 0.071 Uiso 1 1 calc R U . . .
C14 C 0.3584(4) 1.2365(6) 0.1370(3) 0.054(2) Uani 1 1 d . . . . .
H14A H 0.3874 1.2832 0.1240 0.065 Uiso 1 1 calc R U . . .
C15 C 0.1089(4) 0.7395(8) 0.1377(3) 0.074(3) Uani 1 1 d . . . . .
H15A H 0.1248 0.7032 0.1700 0.088 Uiso 1 1 calc R U . . .
C16 C 0.0673(4) 0.8444(6) 0.0437(3) 0.0487(18) Uani 1 1 d . . . . .
H16A H 0.0550 0.8814 0.0116 0.058 Uiso 1 1 calc R U . . .
C17 C 0.6121(4) 0.9265(5) 0.1002(3) 0.0425(16) Uani 1 1 d . . . . .
H17A H 0.6227 1.0005 0.0984 0.051 Uiso 1 1 calc R U . . .
C18 C 0.5257(4) 0.7816(5) 0.0886(3) 0.0405(16) Uani 1 1 d . . . . .
H18A H 0.4774 0.7551 0.0782 0.049 Uiso 1 1 calc R U . . .
C19 C 0.3453(3) 1.1326(6) 0.1178(2) 0.0353(15) Uani 1 1 d . . . . .
C20 C 0.5836(4) 0.7113(6) 0.1091(3) 0.0457(17) Uani 1 1 d . . . . .
H20A H 0.5747 0.6374 0.1131 0.055 Uiso 1 1 calc R U . . .
C21 C 0.4772(3) 0.9716(5) 0.0615(2) 0.0352(14) Uani 1 1 d . . . . .
H21A H 0.4393 0.9379 0.0324 0.042 Uiso 1 1 calc R U . . .
H21B H 0.4964 1.0345 0.0476 0.042 Uiso 1 1 calc R U . . .
C22 C 0.5386(3) 0.8911(5) 0.0832(2) 0.0312(13) Uani 1 1 d . . . . .
C24 C 0.3794(4) 1.0912(6) 0.0779(2) 0.0423(16) Uani 1 1 d . . . . .
H24A H 0.3987 1.1525 0.0629 0.051 Uiso 1 1 calc R U . . .
H24B H 0.3419 1.0553 0.0494 0.051 Uiso 1 1 calc R U . . .
C25 C 0.3004(4) 1.0657(6) 0.1382(3) 0.0503(19) Uani 1 1 d . . . . .
H25A H 0.2905 0.9941 0.1261 0.060 Uiso 1 1 calc R U . . .
C26 C 0.0350(3) 0.7428(6) 0.0468(3) 0.0389(15) Uani 1 1 d . . . . .
C27 C 0.6682(4) 0.8542(6) 0.1194(3) 0.0494(19) Uani 1 1 d . . . . .
H27A H 0.7172 0.8779 0.1298 0.059 Uiso 1 1 calc R U . . .
C37 C 0.4424(4) 1.0103(6) 0.1027(2) 0.0413(16) Uani 1 1 d . . . . .
H37A H 0.4797 1.0455 0.1316 0.050 Uiso 1 1 calc R U . . .
H37B H 0.4231 0.9479 0.1169 0.050 Uiso 1 1 calc R U . . .
O1W O 0.5622(2) 1.2453(4) 0.19806(16) 0.0377(10) Uani 1 1 d . . . . .
O2W O 0.6699(2) 1.2229(3) 0.36069(16) 0.0330(9) Uani 1 1 d . . . . .
O3W O 0.5185(2) 1.2380(3) 0.28819(18) 0.0393(11) Uani 1 1 d . . . . .
O4W O 0.7239(2) 1.2340(3) 0.26682(16) 0.0332(10) Uani 1 1 d . . . . .
OW1 O 0.1816(3) 0.9465(4) 0.23152(18) 0.0442(11) Uani 1 1 d . . . . .
OW2 O 1.0352(8) 0.8520(13) 0.4416(7) 0.146(8) Uani 0.587(17) 1 d . U P A 1
OW3 O 1.0297(15) 0.985(3) 0.4928(12) 0.187(15) Uani 0.413(17) 1 d . U P A 2

loop_
_atom_site_aniso_label
_atom_site_aniso_U_11
_atom_site_aniso_U_22
_atom_site_aniso_U_33
_atom_site_aniso_U_23
_atom_site_aniso_U_13
_atom_site_aniso_U_12
Mo1 0.0207(2) 0.0104(2) 0.0218(2) 0.00041(17) 0.01005(17) -0.00044(17)
Mo2 0.0200(2) 0.0149(2) 0.0302(2) -0.00245(19) 0.00941(19) -0.00241(18)
Mo3 0.0199(2) 0.0154(2) 0.0272(2) -0.00158(18) 0.00766(18) 0.00193(18)
Mo4 0.0204(2) 0.0096(2) 0.0247(2) -0.00145(17) 0.01152(18) -0.00059(17)
Mo5 0.0237(2) 0.0161(2) 0.0276(2) -0.00571(19) 0.00786(19) -0.00209(19)
Mo6 0.0196(2) 0.0138(2) 0.0218(2) -0.00248(17) 0.00941(17) 0.00014(17)
Mo7 0.0212(2) 0.0221(3) 0.0273(2) -0.0010(2) 0.00454(19) 0.00312(19)
Mo8 0.0223(2) 0.0143(2) 0.0234(2) 0.00129(17) 0.01132(18) -0.00239(18)
Mo9 0.0274(2) 0.0182(3) 0.0244(2) 0.00403(19) 0.00951(19) 0.00323(19)
Mo10 0.0200(2) 0.0195(3) 0.0230(2) -0.00088(18) 0.00515(18) 0.00025(18)
Co1 0.0172(3) 0.0116(3) 0.0195(3) 0.0001(3) 0.0071(3) -0.0001(3)
Co2 0.0177(3) 0.0102(3) 0.0197(3) -0.0004(3) 0.0081(3) -0.0005(3)
Zn1 0.0308(4) 0.0165(3) 0.0371(4) -0.0005(3) 0.0159(3) -0.0005(3)
O1 0.044(3) 0.022(2) 0.041(2) 0.0030(18) 0.018(2) 0.0029(19)
O2 0.029(2) 0.024(2) 0.040(2) 0.0030(18) 0.0183(18) -0.0001(17)
O3 0.038(2) 0.043(3) 0.030(2) -0.005(2) 0.0026(19) 0.000(2)
O4 0.043(2) 0.016(2) 0.038(2) 0.0008(17) 0.0195(19) -0.0029(17)
O5 0.0249(19) 0.0115(18) 0.0253(18) 0.0028(14) 0.0089(15) 0.0001(15)
O6 0.030(2) 0.029(2) 0.0235(19) -0.0026(16) 0.0092(16) 0.0010(17)
O7 0.034(2) 0.018(2) 0.040(2) -0.0033(17) 0.0173(19) -0.0004(17)
O8 0.025(2) 0.041(3) 0.034(2) -0.0031(19) 0.0112(17) 0.0045(18)
O9 0.035(2) 0.014(2) 0.058(3) -0.0072(19) 0.011(2) -0.0016(17)
O10 0.030(2) 0.016(2) 0.0264(19) 0.0008(15) 0.0073(16) 0.0021(16)
O11 0.034(2) 0.0120(19) 0.033(2) -0.0024(16) 0.0131(17) -0.0016(16)
O12 0.035(2) 0.020(2) 0.044(2) -0.0006(18) 0.0128(19) 0.0002(18)
O13 0.033(2) 0.017(2) 0.044(2) -0.0042(18) 0.0111(19) -0.0031(17)
O14 0.031(2) 0.0106(19) 0.034(2) 0.0028(16) 0.0123(17) -0.0003(16)
O15 0.0209(18) 0.0132(18) 0.0200(17) 0.0009(14) 0.0085(14) 0.0008(14)
O16 0.025(2) 0.017(2) 0.040(2) -0.0022(17) 0.0166(17) -0.0018(16)
O17 0.0178(17) 0.0123(18) 0.0220(17) 0.0013(14) 0.0076(14) 0.0023(14)
O18 0.0199(18) 0.0104(18) 0.0244(18) -0.0014(14) 0.0098(15) -0.0001(14)
O19 0.024(2) 0.039(3) 0.044(2) -0.004(2) 0.0138(18) -0.0013(18)
O20 0.043(3) 0.045(3) 0.024(2) 0.0076(19) 0.0085(19) 0.006(2)
O21 0.037(2) 0.023(2) 0.0231(19) -0.0015(16) 0.0121(17) -0.0032(17)
O22 0.0185(18) 0.0153(19) 0.0267(19) -0.0026(15) 0.0085(15) -0.0007(14)
O23 0.0196(18) 0.0163(19) 0.0240(18) -0.0022(15) 0.0079(15) -0.0003(15)
O24 0.026(2) 0.020(2) 0.035(2) 0.0036(17) 0.0099(17) 0.0054(16)
O25 0.024(2) 0.040(3) 0.049(3) -0.002(2) 0.0116(19) 0.0062(19)
O26 0.0253(19) 0.016(2) 0.0226(18) 0.0008(15) 0.0067(15) 0.0023(15)
O27 0.0214(18) 0.0137(19) 0.0263(18) 0.0015(15) 0.0092(15) 0.0003(14)
O28 0.026(2) 0.020(2) 0.030(2) -0.0040(16) 0.0063(16) -0.0014(16)
O29 0.0245(19) 0.0143(19) 0.0274(19) -0.0007(15) 0.0123(16) -0.0025(15)
O30 0.0208(18) 0.0139(18) 0.0200(17) -0.0004(14) 0.0100(14) -0.0036(14)
O31 0.028(2) 0.023(2) 0.0229(18) 0.0045(15) 0.0139(16) 0.0009(16)
O32 0.043(3) 0.039(3) 0.026(2) -0.0007(19) 0.0049(19) 0.001(2)
O33 0.021(2) 0.034(2) 0.037(2) -0.0047(18) 0.0089(17) -0.0033(17)
O34 0.0219(19) 0.018(2) 0.035(2) -0.0052(16) 0.0084(16) -0.0049(15)
O36 0.0210(19) 0.023(2) 0.0287(19) -0.0034(16) 0.0112(16) 0.0009(15)
O37 0.0241(19) 0.0107(18) 0.0250(18) 0.0011(14) 0.0085(15) 0.0002(14)
O39 0.026(2) 0.021(2) 0.0246(18) -0.0028(15) 0.0126(16) -0.0023(16)
O40 0.045(3) 0.045(3) 0.029(2) -0.007(2) 0.011(2) 0.000(2)
N1 0.044(3) 0.074(5) 0.037(3) 0.001(3) 0.013(3) -0.027(3)
N2 0.092(7) 0.074(7) 0.118(8) 0.040(6) 0.039(6) -0.022(5)
N3 0.030(3) 0.090(5) 0.033(3) -0.014(3) 0.011(2) 0.006(3)
N4 0.047(3) 0.035(3) 0.052(3) 0.003(3) 0.018(3) 0.021(3)
C1 0.127(11) 0.126(12) 0.097(9) 0.021(9) 0.063(8) 0.000(9)
C2 0.128(11) 0.067(8) 0.074(7) 0.007(6) -0.006(7) -0.003(7)
C3 0.113(8) 0.059(6) 0.048(5) 0.002(4) 0.021(5) 0.001(5)
C4 0.112(8) 0.087(8) 0.055(5) 0.009(5) 0.040(6) -0.001(6)
C5 0.040(4) 0.052(5) 0.029(3) 0.007(3) 0.000(3) 0.008(3)
C6 0.059(6) 0.058(6) 0.116(8) 0.003(6) 0.007(5) -0.001(5)
C7 0.049(5) 0.080(7) 0.068(5) 0.022(5) -0.004(4) -0.018(4)
C8 0.050(5) 0.080(6) 0.081(6) -0.051(5) 0.036(4) -0.027(4)
C9 0.048(5) 0.071(6) 0.050(4) -0.018(4) 0.014(4) 0.003(4)
C10 0.048(5) 0.044(5) 0.073(5) 0.016(4) -0.002(4) -0.015(4)
C11 0.052(4) 0.039(4) 0.063(5) 0.002(4) 0.026(4) -0.009(3)
C12 0.063(5) 0.068(6) 0.055(5) 0.017(4) 0.030(4) 0.000(4)
C14 0.048(4) 0.055(5) 0.068(5) -0.031(4) 0.031(4) -0.019(4)
C15 0.053(5) 0.096(7) 0.056(5) 0.035(5) -0.006(4) -0.036(5)
C16 0.055(5) 0.053(5) 0.040(4) 0.013(3) 0.017(3) -0.002(4)
C17 0.044(4) 0.028(4) 0.065(5) 0.011(3) 0.030(4) 0.003(3)
C18 0.039(4) 0.030(4) 0.047(4) -0.008(3) 0.007(3) -0.006(3)
C19 0.027(3) 0.043(4) 0.033(3) 0.001(3) 0.005(3) 0.013(3)
C20 0.061(5) 0.032(4) 0.045(4) -0.005(3) 0.017(4) 0.000(3)
C21 0.033(3) 0.037(4) 0.035(3) -0.005(3) 0.010(3) 0.005(3)
C22 0.035(3) 0.026(3) 0.037(3) 0.002(3) 0.017(3) 0.004(3)
C24 0.036(4) 0.051(5) 0.038(3) -0.006(3) 0.009(3) 0.012(3)
C25 0.058(5) 0.040(4) 0.058(4) 0.010(3) 0.025(4) 0.014(4)
C26 0.028(3) 0.044(4) 0.044(4) -0.003(3) 0.010(3) 0.004(3)
C27 0.027(3) 0.046(5) 0.081(5) 0.014(4) 0.026(4) 0.005(3)
C37 0.037(4) 0.050(4) 0.040(4) -0.001(3) 0.016(3) 0.012(3)
O1W 0.039(2) 0.038(3) 0.037(2) 0.000(2) 0.0114(19) -0.003(2)
O2W 0.041(2) 0.026(2) 0.036(2) 0.0015(18) 0.0160(19) 0.0008(18)
O3W 0.040(3) 0.023(2) 0.065(3) -0.002(2) 0.032(2) -0.0024(19)
O4W 0.029(2) 0.030(2) 0.046(2) 0.0003(19) 0.0208(19) 0.0027(18)
OW1 0.046(3) 0.041(3) 0.048(3) 0.000(2) 0.017(2) 0.009(2)
OW2 0.111(11) 0.132(13) 0.200(15) 0.021(10) 0.056(10) 0.020(9)
OW3 0.18(2) 0.22(2) 0.18(2) 0.057(15) 0.081(15) 0.021(16)

loop_
_atom_type_symbol
_atom_type_description
_atom_type_scat_dispersion_real
_atom_type_scat_dispersion_imag
_atom_type_scat_source
C C 0.0033 0.0016 'International Tables Vol C Tables 4.2.6.8 and 6.1.1.4'
H H 0.0000 0.0000 'International Tables Vol C Tables 4.2.6.8 and 6.1.1.4'
N N 0.0061 0.0033 'International Tables Vol C Tables 4.2.6.8 and 6.1.1.4'
O O 0.0106 0.0060 'International Tables Vol C Tables 4.2.6.8 and 6.1.1.4'
Co Co 0.3494 0.9721 'International Tables Vol C Tables 4.2.6.8 and 6.1.1.4'
Zn Zn 0.2839 1.4301 'International Tables Vol C Tables 4.2.6.8 and 6.1.1.4'
Mo Mo -1.6832 0.6857 'International Tables Vol C Tables 4.2.6.8 and 6.1.1.4'

loop_
_geom_angle_atom_site_label_1
_geom_angle_atom_site_label_2
_geom_angle_atom_site_label_3
_geom_angle
_geom_angle_site_symmetry_3
O21 Mo1 O14 106.05(18) .
O21 Mo1 O29 103.87(17) .
O14 Mo1 O29 99.38(16) .
O21 Mo1 O17 99.87(16) .
O14 Mo1 O17 95.61(16) .
O29 Mo1 O17 147.04(14) .
O21 Mo1 O18 156.84(15) .
O14 Mo1 O18 96.91(15) .
O29 Mo1 O18 74.72(13) .
O17 Mo1 O18 74.46(13) .
O21 Mo1 O30 87.54(15) .
O14 Mo1 O30 165.20(15) .
O29 Mo1 O30 82.57(13) .
O17 Mo1 O30 75.91(13) .
O18 Mo1 O30 69.31(12) .
O21 Mo1 Co2 85.65(13) .
O14 Mo1 Co2 134.54(12) .
O29 Mo1 Co2 120.67(11) .
O17 Mo1 Co2 38.98(10) .
O18 Mo1 Co2 75.92(8) .
O30 Mo1 Co2 38.79(8) .
O19 Mo2 O13 105.7(2) .
O19 Mo2 O28 101.57(18) .
O13 Mo2 O28 98.83(18) .
O19 Mo2 O29 96.40(17) .
O13 Mo2 O29 100.23(17) .
O28 Mo2 O29 149.10(15) .
O19 Mo2 O27 92.07(17) .
O13 Mo2 O27 161.57(16) .
O28 Mo2 O27 72.32(14) .
O29 Mo2 O27 82.18(13) .
O19 Mo2 O18 160.52(17) .
O13 Mo2 O18 92.23(16) .
O28 Mo2 O18 82.66(14) .
O29 Mo2 O18 72.53(13) .
O27 Mo2 O18 70.91(12) .
O8 Mo3 O12 105.5(2) .
O8 Mo3 O10 100.29(17) .
O12 Mo3 O10 98.64(18) .
O8 Mo3 O36 96.30(17) .
O12 Mo3 O36 100.09(18) .
O10 Mo3 O36 150.61(15) .
O8 Mo3 O22 95.11(17) .
O12 Mo3 O22 158.88(17) .
O10 Mo3 O22 72.56(14) .
O36 Mo3 O22 81.98(14) .
O8 Mo3 O17 163.01(16) .
O12 Mo3 O17 89.20(16) .
O10 Mo3 O17 85.57(14) .
O36 Mo3 O17 72.28(13) .
O22 Mo3 O17 71.27(12) .
O16 Mo4 O11 104.70(18) .
O16 Mo4 O39 104.32(17) .
O11 Mo4 O39 100.29(17) .
O16 Mo4 O5 100.11(16) .
O11 Mo4 O5 94.18(16) .
O39 Mo4 O5 147.24(15) .
O16 Mo4 O37 157.95(15) .
O11 Mo4 O37 96.94(15) .
O39 Mo4 O37 75.36(14) .
O5 Mo4 O37 73.81(13) .
O16 Mo4 O30 88.21(15) .
O11 Mo4 O30 165.13(15) .
O39 Mo4 O30 83.24(14) .
O5 Mo4 O30 76.00(13) .
O37 Mo4 O30 69.80(12) .
O16 Mo4 Co1 86.19(12) .
O11 Mo4 Co1 133.04(12) .
O39 Mo4 Co1 121.40(11) .
O5 Mo4 Co1 38.95(10) .
O37 Mo4 Co1 75.83(9) .
O30 Mo4 Co1 38.91(8) .
O40 Mo5 O9 105.5(2) .
O40 Mo5 O34 101.79(19) .
O9 Mo5 O34 98.11(18) .
O40 Mo5 O39 98.60(19) .
O9 Mo5 O39 99.58(18) .
O34 Mo5 O39 148.25(15) .
O40 Mo5 O23 94.05(17) .
O9 Mo5 O23 159.76(17) .
O34 Mo5 O23 72.26(14) .
O39 Mo5 O23 82.31(14) .
O40 Mo5 O37 162.38(18) .
O9 Mo5 O37 90.83(17) .
O34 Mo5 O37 82.01(14) .
O39 Mo5 O37 71.61(13) .
O23 Mo5 O37 70.51(12) .
O7 Mo6 O6 105.03(19) .
O7 Mo6 O36 100.03(17) .
O6 Mo6 O36 104.16(17) .
O7 Mo6 O18 93.73(16) .
O6 Mo6 O18 100.54(16) .
O36 Mo6 O18 147.37(14) .
O7 Mo6 O17 97.30(15) .
O6 Mo6 O17 157.38(16) .
O36 Mo6 O17 74.93(13) .
O18 Mo6 O17 74.07(13) .
O7 Mo6 O15 164.19(15) .
O6 Mo6 O15 88.40(15) .
O36 Mo6 O15 84.34(14) .
O18 Mo6 O15 75.31(13) .
O17 Mo6 O15 68.98(12) .
O7 Mo6 Co1 132.58(13) .
O6 Mo6 Co1 86.23(13) .
O36 Mo6 Co1 122.03(11) .
O18 Mo6 Co1 38.95(10) .
O17 Mo6 Co1 75.86(8) .
O15 Mo6 Co1 38.37(8) .
O3 Mo7 O25 106.0(2) .
O3 Mo7 O24 103.20(19) .
O25 Mo7 O24 98.17(18) .
O3 Mo7 O28 95.41(18) .
O25 Mo7 O28 100.85(18) .
O24 Mo7 O28 148.49(15) .
O3 Mo7 O27 158.23(17) .
O25 Mo7 O27 93.52(17) .
O24 Mo7 O27 82.93(14) .
O28 Mo7 O27 71.09(14) .
O3 Mo7 O26 92.18(17) .
O25 Mo7 O26 160.59(17) .
O24 Mo7 O26 70.56(14) .
O28 Mo7 O26 83.69(14) .
O27 Mo7 O26 69.90(12) .
O4 Mo8 O2 105.16(19) .
O4 Mo8 O31 100.51(17) .
O2 Mo8 O31 104.30(17) .
O4 Mo8 O37 93.68(16) .
O2 Mo8 O37 100.33(16) .
O31 Mo8 O37 147.09(15) .
O4 Mo8 O5 96.92(16) .
O2 Mo8 O5 157.40(16) .
O31 Mo8 O5 75.79(14) .
O37 Mo8 O5 73.10(13) .
O4 Mo8 O15 164.01(15) .
O2 Mo8 O15 88.29(15) .
O31 Mo8 O15 84.08(14) .
O37 Mo8 O15 75.11(13) .
O5 Mo8 O15 69.16(12) .
O4 Mo8 Co2 132.40(13) .
O2 Mo8 Co2 85.96(13) .
O31 Mo8 Co2 121.74(11) .
O37 Mo8 Co2 38.83(10) .
O5 Mo8 Co2 75.46(9) .
O15 Mo8 Co2 38.32(8) .
O20 Mo9 O1 105.3(2) .
O20 Mo9 O24 101.24(19) .
O1 Mo9 O24 99.47(18) .
O20 Mo9 O31 96.43(17) .
O1 Mo9 O31 100.23(18) .
O24 Mo9 O31 148.91(15) .
O20 Mo9 O26 98.20(17) .
O1 Mo9 O26 156.18(16) .
O24 Mo9 O26 71.91(14) .
O31 Mo9 O26 80.45(14) .
O20 Mo9 O5 164.11(17) .
O1 Mo9 O5 87.39(16) .
O24 Mo9 O5 85.62(14) .
O31 Mo9 O5 71.54(13) .
O26 Mo9 O5 70.10(12) .
O32 Mo10 O33 104.9(2) .
O32 Mo10 O10 97.90(18) .
O33 Mo10 O10 101.10(17) .
O32 Mo10 O34 101.90(18) .
O33 Mo10 O34 98.34(17) .
O10 Mo10 O34 147.54(15) .
O32 Mo10 O23 97.23(17) .
O33 Mo10 O23 157.22(16) .
O10 Mo10 O23 80.76(14) .
O34 Mo10 O23 71.48(14) .
O32 Mo10 O22 163.34(17) .
O33 Mo10 O22 89.40(15) .
O10 Mo10 O22 70.50(14) .
O34 Mo10 O22 84.04(14) .
O23 Mo10 O22 69.65(12) .
O15 Co1 O30 83.90(14) .
O15 Co1 O5 87.50(15) .
O30 Co1 O5 88.08(15) .
O15 Co1 O18 88.94(14) .
O30 Co1 O18 86.68(14) .
O5 Co1 O18 173.95(15) .
O15 Co1 O27 176.57(15) .
O30 Co1 O27 96.91(14) .
O5 Co1 O27 95.85(15) .
O18 Co1 O27 87.78(14) .
O15 Co1 O26 94.47(15) .
O30 Co1 O26 175.90(15) .
O5 Co1 O26 88.09(15) .
O18 Co1 O26 97.06(15) .
O27 Co1 O26 84.94(15) .
O15 Co1 Co2 41.67(10) .
O30 Co1 Co2 42.22(10) .
O5 Co1 Co2 86.88(11) .
O18 Co1 Co2 87.21(10) .
O27 Co1 Co2 139.05(10) .
O26 Co1 Co2 136.01(11) .
O15 Co1 Mo4 95.48(10) .
O30 Co1 Mo4 49.38(10) .
O5 Co1 Mo4 40.99(10) .
O18 Co1 Mo4 134.73(10) .
O27 Co1 Mo4 87.55(10) .
O26 Co1 Mo4 127.26(11) .
Co2 Co1 Mo4 68.12(2) .
O15 Co1 Mo6 50.29(10) .
O30 Co1 Mo6 95.51(11) .
O5 Co1 Mo6 136.67(11) .
O18 Co1 Mo6 41.18(10) .
O27 Co1 Mo6 126.27(11) .
O26 Co1 Mo6 86.28(10) .
Co2 Co1 Mo6 68.55(2) .
Mo4 Co1 Mo6 136.66(3) .
O15 Co2 O30 84.01(14) .
O15 Co2 O37 88.75(15) .
O30 Co2 O37 86.64(15) .
O15 Co2 O17 87.38(14) .
O30 Co2 O17 88.52(14) .
O37 Co2 O17 174.09(15) .
O15 Co2 O22 93.51(15) .
O30 Co2 O22 176.24(15) .
O37 Co2 O22 96.16(15) .
O17 Co2 O22 88.54(14) .
O15 Co2 O23 175.85(15) .
O30 Co2 O23 97.57(14) .
O37 Co2 O23 87.51(15) .
O17 Co2 O23 96.48(14) .
O22 Co2 O23 85.10(14) .
O15 Co2 Co1 41.71(10) .
O30 Co2 Co1 42.30(10) .
O37 Co2 Co1 86.76(11) .
O17 Co2 Co1 87.38(10) .
O22 Co2 Co1 135.17(11) .
O23 Co2 Co1 139.72(10) .
O15 Co2 Mo1 95.51(11) .
O30 Co2 Mo1 49.86(10) .
O37 Co2 Mo1 135.24(11) .
O17 Co2 Mo1 40.95(10) .
O22 Co2 Mo1 127.83(11) .
O23 Co2 Mo1 88.42(10) .
Co1 Co2 Mo1 68.63(2) .
O15 Co2 Mo8 50.16(10) .
O30 Co2 Mo8 95.64(10) .
O37 Co2 Mo8 41.16(10) .
O17 Co2 Mo8 136.30(10) .
O22 Co2 Mo8 84.88(10) .
O23 Co2 Mo8 125.74(10) .
Co1 Co2 Mo8 68.31(2) .
Mo1 Co2 Mo8 136.94(3) .
O3W Zn1 O4W 175.04(17) .
O3W Zn1 O2W 90.14(17) .
O4W Zn1 O2W 91.57(16) .
O3W Zn1 O1W 83.66(18) .
O4W Zn1 O1W 94.38(16) .
O2W Zn1 O1W 173.10(16) .
O3W Zn1 O14 93.13(15) .
O4W Zn1 O14 91.57(15) .
O2W Zn1 O14 88.54(15) .
O1W Zn1 O14 94.78(16) .
O3W Zn1 O11 87.82(15) 1_565
O4W Zn1 O11 87.60(15) 1_565
O2W Zn1 O11 87.46(15) 1_565
O1W Zn1 O11 89.29(15) 1_565
O14 Zn1 O11 175.90(15) 1_565
Co1 O5 Mo4 100.07(15) .
Co1 O5 Mo8 100.97(15) .
Mo4 O5 Mo8 103.64(15) .
Co1 O5 Mo9 98.74(14) .
Mo4 O5 Mo9 154.68(18) .
Mo8 O5 Mo9 89.19(12) .
Mo3 O10 Mo10 119.19(18) .
Mo4 O11 Zn1 172.5(2) 1_545
Mo1 O14 Zn1 177.1(2) .
Co2 O15 Co1 96.62(15) .
Co2 O15 Mo8 91.52(13) .
Co1 O15 Mo8 102.01(15) .
Co2 O15 Mo6 102.35(14) .
Co1 O15 Mo6 91.33(13) .
Mo8 O15 Mo6 159.58(16) .
Co2 O17 Mo1 100.08(15) .
Co2 O17 Mo6 101.07(14) .
Mo1 O17 Mo6 102.81(14) .
Co2 O17 Mo3 98.09(14) .
Mo1 O17 Mo3 154.89(17) .
Mo6 O17 Mo3 90.48(11) .
Co1 O18 Mo6 99.87(15) .
Co1 O18 Mo1 101.44(14) .
Mo6 O18 Mo1 102.80(14) .
Co1 O18 Mo2 100.17(14) .
Mo6 O18 Mo2 152.97(17) .
Mo1 O18 Mo2 90.77(11) .
Co2 O22 Mo3 102.02(15) .
Co2 O22 Mo10 102.43(14) .
Mo3 O22 Mo10 92.99(13) .
Co2 O23 Mo5 102.33(15) .
Co2 O23 Mo10 102.79(14) .
Mo5 O23 Mo10 93.72(13) .
Mo9 O24 Mo7 119.82(19) .
Co1 O26 Mo9 103.05(15) .
Co1 O26 Mo7 102.38(15) .
Mo9 O26 Mo7 93.90(13) .
Co1 O27 Mo2 101.12(15) .
Co1 O27 Mo7 102.70(15) .
Mo2 O27 Mo7 93.45(13) .
Mo2 O28 Mo7 118.44(18) .
Mo1 O29 Mo2 116.54(17) .
Co2 O30 Co1 95.48(15) .
Co2 O30 Mo4 102.16(14) .
Co1 O30 Mo4 91.71(13) .
Co2 O30 Mo1 91.35(14) .
Co1 O30 Mo1 102.42(14) .
Mo4 O30 Mo1 159.47(16) .
Mo8 O31 Mo9 118.89(17) .
Mo5 O34 Mo10 117.72(18) .
Mo6 O36 Mo3 118.96(18) .
Co2 O37 Mo8 100.01(15) .
Co2 O37 Mo4 101.16(15) .
Mo8 O37 Mo4 104.01(15) .
Co2 O37 Mo5 99.59(14) .
Mo8 O37 Mo5 153.23(17) .
Mo4 O37 Mo5 89.84(12) .
Mo4 O39 Mo5 117.81(18) .
C11 N1 C15 122.4(7) .
C1 N2 C2 124.1(10) .
C12 N3 C8 122.5(6) .
C27 N4 C20 122.6(6) .
C4 C1 N2 120.5(12) .
N2 C2 C3 115.3(10) .
C5 C3 C2 119.9(9) .
C1 C4 C5 122.1(11) .
C4 C5 C3 118.1(8) .
C4 C5 C7 120.8(8) .
C3 C5 C7 121.0(8) .
C9 C6 C7 116.2(8) .
C5 C7 C6 114.4(7) .
N3 C8 C14 118.6(7) .
C6 C9 C26 114.4(7) .
C15 C10 C26 121.3(7) .
N1 C11 C16 120.0(7) .
N3 C12 C25 120.1(7) .
C19 C14 C8 120.9(7) .
N1 C15 C10 119.7(7) .
C11 C16 C26 120.7(6) .
C27 C17 C22 120.7(6) .
C20 C18 C22 120.4(6) .
C14 C19 C25 117.4(6) .
C14 C19 C24 120.9(6) .
C25 C19 C24 121.7(6) .
N4 C20 C18 119.5(7) .
C22 C21 C37 112.7(5) .
C18 C22 C17 117.4(6) .
C18 C22 C21 122.4(6) .
C17 C22 C21 120.2(6) .
C19 C24 C37 111.3(5) .
C12 C25 C19 120.5(7) .
C10 C26 C16 115.7(6) .
C10 C26 C9 121.2(7) .
C16 C26 C9 123.0(7) .
N4 C27 C17 119.4(6) .
C21 C37 C24 110.1(5) .

loop_
_geom_bond_atom_site_label_1
_geom_bond_atom_site_label_2
_geom_bond_distance
_geom_bond_site_symmetry_2
Mo1 O21 1.704(4) .
Mo1 O14 1.724(4) .
Mo1 O29 1.899(4) .
Mo1 O17 1.994(3) .
Mo1 O18 2.288(3) .
Mo1 O30 2.290(3) .
Mo1 Co2 2.9950(8) .
Mo2 O19 1.704(4) .
Mo2 O13 1.710(4) .
Mo2 O28 1.906(4) .
Mo2 O29 1.967(3) .
Mo2 O27 2.277(3) .
Mo2 O18 2.331(3) .
Mo3 O8 1.711(4) .
Mo3 O12 1.710(4) .
Mo3 O10 1.906(4) .
Mo3 O36 1.951(4) .
Mo3 O22 2.237(3) .
Mo3 O17 2.367(3) .
Mo4 O16 1.720(4) .
Mo4 O11 1.721(4) .
Mo4 O39 1.874(4) .
Mo4 O5 1.993(3) .
Mo4 O37 2.270(3) .
Mo4 O30 2.271(3) .
Mo4 Co1 2.9911(8) .
Mo5 O40 1.705(4) .
Mo5 O9 1.712(4) .
Mo5 O34 1.934(4) .
Mo5 O39 1.953(4) .
Mo5 O23 2.255(3) .
Mo5 O37 2.371(3) .
Mo6 O7 1.715(4) .
Mo6 O6 1.716(4) .
Mo6 O36 1.894(4) .
Mo6 O18 2.004(3) .
Mo6 O17 2.297(3) .
Mo6 O15 2.308(3) .
Mo6 Co1 2.9986(8) .
Mo7 O3 1.706(4) .
Mo7 O25 1.708(4) .
Mo7 O24 1.933(4) .
Mo7 O28 1.964(4) .
Mo7 O27 2.289(3) .
Mo7 O26 2.295(4) .
Mo8 O4 1.710(4) .
Mo8 O2 1.722(4) .
Mo8 O31 1.874(4) .
Mo8 O37 2.005(3) .
Mo8 O5 2.291(4) .
Mo8 O15 2.304(3) .
Mo8 Co2 2.9998(8) .
Mo9 O20 1.703(4) .
Mo9 O1 1.716(4) .
Mo9 O24 1.909(4) .
Mo9 O31 1.959(4) .
Mo9 O26 2.254(4) .
Mo9 O5 2.409(3) .
Mo10 O32 1.697(4) .
Mo10 O33 1.725(4) .
Mo10 O10 1.922(4) .
Mo10 O34 1.937(4) .
Mo10 O23 2.286(3) .
Mo10 O22 2.315(3) .
Co1 O15 1.862(3) .
Co1 O30 1.880(3) .
Co1 O5 1.910(3) .
Co1 O18 1.913(3) .
Co1 O27 1.943(3) .
Co1 O26 1.946(3) .
Co1 Co2 2.7799(9) .
Co2 O15 1.861(3) .
Co2 O30 1.877(3) .
Co2 O37 1.910(3) .
Co2 O17 1.913(3) .
Co2 O22 1.933(3) .
Co2 O23 1.953(3) .
Zn1 O3W 2.049(4) .
Zn1 O4W 2.061(4) .
Zn1 O2W 2.092(4) .
Zn1 O1W 2.099(4) .
Zn1 O14 2.129(4) .
Zn1 O11 2.171(4) 1_565
O11 Zn1 2.171(4) 1_545
N1 C11 1.309(9) .
N1 C15 1.318(9) .
N2 C1 1.311(14) .
N2 C2 1.333(13) .
N3 C12 1.325(10) .
N3 C8 1.337(10) .
N4 C27 1.323(8) .
N4 C20 1.331(9) .
C1 C4 1.290(14) .
C2 C3 1.429(14) .
C3 C5 1.362(11) .
C4 C5 1.357(10) .
C5 C7 1.478(10) .
C6 C9 1.435(11) .
C6 C7 1.552(11) .
C8 C14 1.388(9) .
C9 C26 1.513(9) .
C10 C15 1.359(10) .
C10 C26 1.384(9) .
C11 C16 1.363(10) .
C12 C25 1.347(10) .
C14 C19 1.361(9) .
C16 C26 1.397(9) .
C17 C27 1.357(9) .
C17 C22 1.395(9) .
C18 C20 1.367(9) .
C18 C22 1.375(8) .
C19 C25 1.403(9) .
C19 C24 1.491(8) .
C21 C22 1.497(8) .
C21 C37 1.518(8) .
C24 C37 1.535(8) .
